data_4519440
loop_
_publ_author_name
'Norbert M. Villeneuve'
'Joshua Dickman'
'Thierry Maris'
'Graeme M. Day'
'James D. Wuest'

_publ_section_title
;
 Seeking Rules Governing Mixed Molecular Crystallization
;
_journal_name_full 'Crystal Growth & Design'
_journal_page_first 273
_journal_page_last 288
_journal_paper_doi 10.1021/acs.cgd.2c00992
_journal_volume 23
_journal_year 2023
_chemical_formula_moiety '0.46(C12 H8 S), 0.54(C12 H8 O)'
_chemical_formula_sum 'C12 H8 O0.54 S0.46'
_chemical_formula_weight 175.49
_chemical_name_systematic 'dibenzo[b,d]thiophene:dibenzo[b,d]furan 0.46:0.54'
_space_group_crystal_system orthorhombic
_space_group_IT_number 62
_space_group_name_Hall '-P 2ac 2n'
_space_group_name_H-M_alt 'P n m a'
_atom_sites_solution_hydrogens geom
_atom_sites_solution_primary dual
_audit_creation_date 2020-12-04
_audit_creation_method
;
Olex2 1.3
(compiled 2020.11.12 svn.r5f609507 for OlexSys, GUI svn.r6226)
;
_cell_angle_alpha 90
_cell_angle_beta 90
_cell_angle_gamma 90
_cell_formula_units_Z 4
_cell_length_a 7.7875(3)
_cell_length_b 18.9102(8)
_cell_length_c 5.8053(3)
_cell_measurement_reflns_used 4331
_cell_measurement_temperature 100
_cell_measurement_theta_max 70.100
_cell_measurement_theta_min 4.677
_cell_volume 854.91(7)
_computing_cell_refinement
;
SAINT (2013) V8.40B; Integration Software for Single Crystal Data.
Bruker AXS Inc., Madison, WI 53719-1173.
;
_computing_data_collection
;
APEX 3 (2019) Bruker AXS Inc., Madison, WI 53719-1173.
;
_computing_data_reduction
;
SAINT (2013) V8.40B; Integration Software for Single Crystal Data.
Bruker AXS Inc., Madison, WI 53719-1173.
;
_computing_molecular_graphics 'Olex2 1.3 (Dolomanov et al., 2009)'
_computing_publication_material 'Olex2 1.3 (Dolomanov et al., 2009)'
_computing_structure_refinement 'XL (Sheldrick, 2015b)'
_computing_structure_solution 'XT (Sheldrick, 2015a)'
_diffrn_ambient_temperature 100
_diffrn_detector 'CCD area detector'
_diffrn_detector_area_resol_mean 8.3
_diffrn_detector_type 'Bruker APEX2 CCD'
_diffrn_measured_fraction_theta_full 0.999
_diffrn_measured_fraction_theta_max 0.996
_diffrn_measurement_device 'three-circle diffractometer'
_diffrn_measurement_device_type 'Bruker Smart APEX'
_diffrn_measurement_method '\w scans'
_diffrn_radiation_collimation 'Focusing mirrors'
_diffrn_radiation_monochromator 'Quazar MX Mirror Optics'
_diffrn_radiation_probe x-ray
_diffrn_radiation_type CuK\a
_diffrn_radiation_wavelength 1.54178
_diffrn_reflns_av_R_equivalents 0.0334
_diffrn_reflns_av_unetI/netI 0.0210
_diffrn_reflns_Laue_measured_fraction_full 0.999
_diffrn_reflns_Laue_measured_fraction_max 0.996
_diffrn_reflns_limit_h_max 9
_diffrn_reflns_limit_h_min -9
_diffrn_reflns_limit_k_max 23
_diffrn_reflns_limit_k_min -23
_diffrn_reflns_limit_l_max 6
_diffrn_reflns_limit_l_min -7
_diffrn_reflns_number 7987
_diffrn_reflns_point_group_measured_fraction_full 0.999
_diffrn_reflns_point_group_measured_fraction_max 0.996
_diffrn_reflns_theta_full 67.679
_diffrn_reflns_theta_max 70.095
_diffrn_reflns_theta_min 4.677
_diffrn_source 'Microfocus Source'
_diffrn_source_current 0.65
_diffrn_source_power 0.02912
_diffrn_source_target Cu
_diffrn_source_type 'Incoatec I\mS High Brilliance Microsource'
_diffrn_source_voltage 44.8
_exptl_absorpt_coefficient_mu 1.643
_exptl_absorpt_correction_T_max 0.7533
_exptl_absorpt_correction_T_min 0.5505
_exptl_absorpt_correction_type multi-scan
_exptl_absorpt_process_details
;
SADABS-2016/2 (Bruker,2016/2) was used for absorption correction.
wR2(int) was 0.1138 before and 0.0521 after correction.
The Ratio of minimum to maximum transmission is 0.7308.
The \l/2 correction factor is Not present.
;
_exptl_crystal_colour 'clear light colourless'
_exptl_crystal_colour_lustre clear
_exptl_crystal_colour_modifier light
_exptl_crystal_colour_primary colourless
_exptl_crystal_density_diffrn 1.363
_exptl_crystal_description plate
_exptl_crystal_F_000 367
_exptl_crystal_recrystallization_method 'crystalized from MeOH'
_exptl_crystal_size_max 0.27
_exptl_crystal_size_mid 0.22
_exptl_crystal_size_min 0.07
_refine_diff_density_max 0.204
_refine_diff_density_min -0.208
_refine_diff_density_rms 0.041
_refine_ls_extinction_coef .
_refine_ls_extinction_method none
_refine_ls_goodness_of_fit_ref 1.079
_refine_ls_hydrogen_treatment constr
_refine_ls_matrix_type full
_refine_ls_number_parameters 68
_refine_ls_number_reflns 831
_refine_ls_number_restraints 18
_refine_ls_restrained_S_all 1.131
_refine_ls_R_factor_all 0.0374
_refine_ls_R_factor_gt 0.0365
_refine_ls_shift/su_max 0.000
_refine_ls_shift/su_mean 0.000
_refine_ls_structure_factor_coef Fsqd
_refine_ls_weighting_details 'w=1/[\s^2^(Fo^2^)+(0.0584P)^2^+0.2075P] where P=(Fo^2^+2Fc^2^)/3'
_refine_ls_weighting_scheme calc
_refine_ls_wR_factor_gt 0.0996
_refine_ls_wR_factor_ref 0.1008
_reflns_Friedel_coverage 0.000
_reflns_Friedel_fraction_full .
_reflns_Friedel_fraction_max .
_reflns_number_gt 796
_reflns_number_total 831
_reflns_threshold_expression 'I > 2\s(I)'
_cod_data_source_file 04-46DBT_54DBF.cif
_cod_data_source_block jw2252
_cod_database_code 4519440

loop_
_space_group_symop_id
_space_group_symop_operation_xyz
1 'x, y, z'
2 '-x+1/2, -y, z+1/2'
3 '-x, y+1/2, -z'
4 'x+1/2, -y+1/2, -z+1/2'
5 '-x, -y, -z'
6 'x-1/2, y, -z-1/2'
7 'x, -y-1/2, z'
8 '-x-1/2, y-1/2, z-1/2'

loop_
_atom_site_label
_atom_site_type_symbol
_atom_site_fract_x
_atom_site_fract_y
_atom_site_fract_z
_atom_site_U_iso_or_equiv
_atom_site_adp_type
_atom_site_occupancy
_atom_site_site_symmetry_order
_atom_site_calc_flag
_atom_site_refinement_flags_posn
_atom_site_refinement_flags_adp
_atom_site_refinement_flags_occupancy
_atom_site_disorder_assembly
_atom_site_disorder_group
S1 S 0.2134(4) 0.250000 0.1850(4) 0.0305(5) Uani 0.455(6) 2 d S TU P A 1
O1 O 0.2240(10) 0.250000 0.2362(11) 0.0340(9) Uani 0.545(6) 2 d S TU P A 2
C1 C 0.28237(15) 0.31225(7) 0.3721(2) 0.0352(3) Uani 1 1 d . U . . .
C2 C 0.36115(14) 0.28861(6) 0.5743(2) 0.0332(3) Uani 1 1 d . . . . .
C3 C 0.42357(16) 0.33791(7) 0.7306(2) 0.0383(4) Uani 1 1 d . . . . .
H3 H 0.478308 0.323046 0.868651 0.046 Uiso 1 1 calc R U . . .
C4 C 0.40458(17) 0.40894(7) 0.6817(3) 0.0457(4) Uani 1 1 d . . . . .
H4 H 0.447090 0.443044 0.787460 0.055 Uiso 1 1 calc R U . . .
C5 C 0.32455(18) 0.43155(7) 0.4808(3) 0.0488(4) Uani 1 1 d . . . . .
H5 H 0.312947 0.480778 0.452206 0.059 Uiso 1 1 calc R U . . .
C6 C 0.26176(18) 0.38391(8) 0.3225(3) 0.0459(4) Uani 1 1 d . . . . .
H6 H 0.206683 0.399208 0.185279 0.055 Uiso 1 1 calc R U . . .

loop_
_atom_site_aniso_label
_atom_site_aniso_U_11
_atom_site_aniso_U_22
_atom_site_aniso_U_33
_atom_site_aniso_U_23
_atom_site_aniso_U_13
_atom_site_aniso_U_12
S1 0.0322(6) 0.0268(6) 0.0326(9) 0.000 -0.0088(6) 0.000
O1 0.0318(13) 0.0335(12) 0.0367(16) 0.000 -0.0050(13) 0.000
C1 0.0283(6) 0.0381(7) 0.0392(6) -0.0018(5) -0.0001(5) 0.0015(5)
C2 0.0252(6) 0.0338(7) 0.0407(7) 0.0019(5) -0.0002(5) 0.0014(5)
C3 0.0295(6) 0.0428(7) 0.0426(7) -0.0041(5) -0.0014(5) -0.0009(5)
C4 0.0362(7) 0.0375(7) 0.0634(9) -0.0125(6) 0.0111(6) -0.0048(6)
C5 0.0414(7) 0.0320(7) 0.0730(10) 0.0070(7) 0.0199(7) 0.0061(5)
C6 0.0371(7) 0.0492(9) 0.0515(8) 0.0157(6) 0.0089(6) 0.0136(6)

loop_
_atom_type_symbol
_atom_type_description
_atom_type_scat_dispersion_real
_atom_type_scat_dispersion_imag
_atom_type_scat_source
C C 0.0181 0.0091 'International Tables Vol C Tables 4.2.6.8 and 6.1.1.4'
H H 0.0000 0.0000 'International Tables Vol C Tables 4.2.6.8 and 6.1.1.4'
O O 0.0492 0.0322 'International Tables Vol C Tables 4.2.6.8 and 6.1.1.4'
S S 0.3331 0.5567 'International Tables Vol C Tables 4.2.6.8 and 6.1.1.4'

loop_
_geom_angle_atom_site_label_1
_geom_angle_atom_site_label_2
_geom_angle_atom_site_label_3
_geom_angle
_geom_angle_site_symmetry_1
_geom_angle_site_symmetry_3
C1 S1 C1 88.35(13) 7_565 .
C1 O1 C1 104.6(4) 7_565 .
C2 C1 S1 117.16(11) . .
C2 C1 O1 109.0(2) . .
C6 C1 S1 120.53(12) . .
C6 C1 O1 128.6(2) . .
C6 C1 C2 122.31(13) . .
C1 C2 C2 108.65(7) . 7_565
C3 C2 C1 119.18(11) . .
C3 C2 C2 132.16(7) . 7_565
C2 C3 H3 120.6 . .
C4 C3 C2 118.75(12) . .
C4 C3 H3 120.6 . .
C3 C4 H4 119.3 . .
C3 C4 C5 121.33(13) . .
C5 C4 H4 119.3 . .
C4 C5 H5 119.4 . .
C6 C5 C4 121.21(13) . .
C6 C5 H5 119.4 . .
C1 C6 H6 121.4 . .
C5 C6 C1 117.21(13) . .
C5 C6 H6 121.4 . .

loop_
_geom_bond_atom_site_label_1
_geom_bond_atom_site_label_2
_geom_bond_distance
_geom_bond_site_symmetry_2
S1 C1 1.689(2) 7_565
S1 C1 1.689(2) .
O1 C1 1.488(4) .
O1 C1 1.488(4) 7_565
C1 C2 1.3982(17) .
C1 C6 1.3944(19) .
C2 C2 1.460(2) 7_565
C2 C3 1.3889(17) .
C3 H3 0.9500 .
C3 C4 1.381(2) .
C4 H4 0.9500 .
C4 C5 1.390(2) .
C5 H5 0.9500 .
C5 C6 1.377(2) .
C6 H6 0.9500 .

loop_
_geom_torsion_atom_site_label_1
_geom_torsion_atom_site_label_2
_geom_torsion_atom_site_label_3
_geom_torsion_atom_site_label_4
_geom_torsion
_geom_torsion_site_symmetry_1
_geom_torsion_site_symmetry_2
_geom_torsion_site_symmetry_3
_geom_torsion_site_symmetry_4
S1 C1 C2 C2 -1.02(15) . . . 7_565
S1 C1 C2 C3 178.47(14) . . . .
S1 C1 C6 C5 -178.60(15) . . . .
O1 C1 C2 C2 1.5(3) . . . 7_565
O1 C1 C2 C3 -179.0(3) . . . .
O1 C1 C6 C5 178.4(4) . . . .
C1 S1 C1 C2 1.4(2) 7_565 . . .
C1 S1 C1 C6 -179.22(9) 7_565 . . .
C1 O1 C1 C2 -2.4(5) 7_565 . . .
C1 O1 C1 C6 179.77(16) 7_565 . . .
C1 C2 C3 C4 0.46(17) . . . .
C2 C1 C6 C5 0.80(19) . . . .
C2 C2 C3 C4 179.82(8) 7_565 . . .
C2 C3 C4 C5 0.12(19) . . . .
C3 C4 C5 C6 -0.3(2) . . . .
C4 C5 C6 C1 -0.2(2) . . . .
C6 C1 C2 C2 179.56(10) . . . 7_565
C6 C1 C2 C3 -0.95(18) . . . .

_cod_database_fobs_code 4519440
